data_2243498
loop_
_publ_author_name
'Atio\(glu, Zeliha'
'Akkurt, Mehmet'
'Shikhaliyev, Namiq Q.'
'Suleymanova, Gulnar T.'
'Babayeva, Gulnare V.'
'Gurbanova, Nurana V.'
'Mammadova, Gunay Z.'
'Mlowe, Sixberth'

_publ_section_title
;
 (<i>E</i>)-1-(2,6-Dichlorophenyl)-2-(3-nitrobenzylidene)hydrazine:
 crystal structure and Hirshfeld surface analysis
;
_journal_coeditor_code VM2237
_journal_issue 8
_journal_name_full 'Acta Crystallographica Section E'
_journal_page_first 1291
_journal_page_last 1295
_journal_paper_doi 10.1107/S2056989020009433
_journal_volume 76
_journal_year 2020
_chemical_formula_iupac 'C13 H9 Cl2 N3 O2'
_chemical_formula_moiety 'C13 H9 Cl2 N3 O2'
_chemical_formula_sum 'C13 H9 Cl2 N3 O2'
_chemical_formula_weight 310.13
_chemical_name_systematic
;
(<i>E</i>)-1-(2,6-Dichlorophenyl)-2-(3-nitrobenzylidene)hydrazine
;
_space_group_crystal_system monoclinic
_space_group_IT_number 4
_space_group_name_Hall 'P 2yb'
_space_group_name_H-M_alt 'P 1 21 1'
_atom_sites_solution_hydrogens mixed
_atom_sites_solution_primary direct
_atom_sites_solution_secondary difmap
_audit_creation_method SHELXL-2016/6
_cell_angle_alpha 90
_cell_angle_beta 105.940(7)
_cell_angle_gamma 90
_cell_formula_units_Z 2
_cell_length_a 7.1212(14)
_cell_length_b 12.711(3)
_cell_length_c 7.6991(16)
_cell_measurement_reflns_used 9800
_cell_measurement_temperature 296(2)
_cell_measurement_theta_max 26.27
_cell_measurement_theta_min 2.75
_cell_volume 670.1(2)
_computing_cell_refinement
;
SAINT (Bruker, 2007)
;
_computing_data_collection
;
APEX3 (Bruker, 2007)
;
_computing_data_reduction
;
SAINT (Bruker, 2007)
;
_computing_molecular_graphics
;
ORTEP-3 for Windows (Farrugia, 2012) and <i>OLEX2</i> (Dolomanov <i>et
al.</i>,  2009)
;
_computing_publication_material
;
PLATON (Spek, 2020)
;
_computing_structure_refinement
;
<i>SHELXL2016/6</i> (Sheldrick, 2015b)
;
_computing_structure_solution
;
<i>SHELXT2016/6</i> (Sheldrick, 2015a)
;
_diffrn_ambient_temperature 296(2)
_diffrn_measured_fraction_theta_full 0.996
_diffrn_measured_fraction_theta_max 0.995
_diffrn_measurement_device_type 'Bruker APEXII CCD'
_diffrn_measurement_method '\f and \w scans'
_diffrn_radiation_type MoK\a
_diffrn_radiation_wavelength 0.71073
_diffrn_reflns_av_R_equivalents 0.0619
_diffrn_reflns_av_unetI/netI 0.0297
_diffrn_reflns_limit_h_max 8
_diffrn_reflns_limit_h_min -8
_diffrn_reflns_limit_k_max 15
_diffrn_reflns_limit_k_min -15
_diffrn_reflns_limit_l_max 9
_diffrn_reflns_limit_l_min -9
_diffrn_reflns_number 22230
_diffrn_reflns_theta_full 25.242
_diffrn_reflns_theta_max 26.443
_diffrn_reflns_theta_min 2.751
_exptl_absorpt_coefficient_mu 0.488
_exptl_absorpt_correction_T_max 0.902
_exptl_absorpt_correction_T_min 0.873
_exptl_absorpt_correction_type multi-scan
_exptl_absorpt_process_details
;
(SADABS; Bruker, 2003)
;
_exptl_crystal_colour orange
_exptl_crystal_density_diffrn 1.537
_exptl_crystal_description plate
_exptl_crystal_F_000 316
_exptl_crystal_size_max 0.260
_exptl_crystal_size_mid 0.220
_exptl_crystal_size_min 0.180
_refine_diff_density_max 0.147
_refine_diff_density_min -0.160
_refine_ls_abs_structure_details
;
Flack <i>x</i> determined using 1032 quotients
[(<i>I</i>^+^)-(<i>I</i>^-^)]/[(<i>I</i>^+^)+(<i>I</i>^-^)]
(Parsons <i>et al.</i>,  2013)
;
_refine_ls_abs_structure_Flack 0.04(3)
_refine_ls_extinction_method none
_refine_ls_goodness_of_fit_ref 1.107
_refine_ls_hydrogen_treatment constr
_refine_ls_matrix_type full
_refine_ls_number_parameters 181
_refine_ls_number_reflns 2744
_refine_ls_number_restraints 1
_refine_ls_restrained_S_all 1.107
_refine_ls_R_factor_all 0.0402
_refine_ls_R_factor_gt 0.0307
_refine_ls_shift/su_max 0.000
_refine_ls_shift/su_mean 0.000
_refine_ls_structure_factor_coef Fsqd
_refine_ls_weighting_details 'w=1/[\s^2^(Fo^2^)+(0.0217P)^2^+0.0759P] where P=(Fo^2^+2Fc^2^)/3'
_refine_ls_weighting_scheme calc
_refine_ls_wR_factor_gt 0.0604
_refine_ls_wR_factor_ref 0.0635
_reflns_number_gt 2392
_reflns_number_total 2744
_reflns_threshold_expression 'I > 2\s(I)'
_cod_data_source_file vm2237sup1.cif
_cod_data_source_block I
_cod_original_sg_symbol_H-M 'P 21'
_cod_database_code 2243498
_shelx_space_group_comment
;
The symmetry employed for this shelxl refinement is uniquely defined
by the following loop, which should always be used as a source of
symmetry information in preference to the above space-group names.
They are only intended as comments.
;
_shelx_estimated_absorpt_t_min 0.884
_shelx_estimated_absorpt_t_max 0.917

loop_
_space_group_symop_operation_xyz
'x, y, z'
'-x, y+1/2, -z'

loop_
_atom_site_type_symbol
_atom_site_label
_atom_site_fract_x
_atom_site_fract_y
_atom_site_fract_z
_atom_site_U_iso_or_equiv
_atom_site_adp_type
_atom_site_calc_flag
_atom_site_occupancy
_atom_site_disorder_assembly
_atom_site_disorder_group
Cl Cl1 0.28649(13) 0.12020(5) 0.58310(10) 0.0583(2) Uani d 1 . .
Cl Cl2 0.28511(15) 0.43809(7) 0.10800(12) 0.0666(3) Uani d 1 . .
O O1 0.3919(5) 0.7625(2) 1.1215(3) 0.0799(8) Uani d 1 . .
O O2 0.2541(5) 0.9024(2) 0.9937(4) 0.0848(9) Uani d 1 . .
N N1 0.3362(4) 0.34075(17) 0.4897(3) 0.0465(6) Uani d 1 . .
H H1N 0.401372 0.310054 0.602708 0.056 Uiso d 1 . .
N N2 0.2806(3) 0.44380(18) 0.4863(3) 0.0397(5) Uani d 1 . .
N N3 0.3101(4) 0.8121(2) 0.9871(4) 0.0531(7) Uani d 1 . .
C C1 0.2672(4) 0.2769(2) 0.3396(4) 0.0365(6) Uani d 1 . .
C C2 0.2365(4) 0.1696(2) 0.3645(4) 0.0411(7) Uani d 1 . .
C C3 0.1710(5) 0.1009(2) 0.2220(4) 0.0543(8) Uani d 1 . .
H H3A 0.152757 0.030205 0.243822 0.065 Uiso calc 1 . .
C C4 0.1330(5) 0.1370(3) 0.0483(5) 0.0588(9) Uani d 1 . .
H H4A 0.086569 0.091344 -0.048297 0.071 Uiso calc 1 . .
C C5 0.1641(5) 0.2419(3) 0.0174(4) 0.0558(8) Uani d 1 . .
H H5A 0.139312 0.266660 -0.100398 0.067 Uiso calc 1 . .
C C6 0.2322(4) 0.3105(2) 0.1614(4) 0.0426(7) Uani d 1 . .
C C7 0.3439(5) 0.4963(2) 0.6318(4) 0.0413(7) Uani d 1 . .
H H7A 0.421014 0.463484 0.734710 0.050 Uiso calc 1 . .
C C8 0.2957(4) 0.6082(2) 0.6376(3) 0.0359(6) Uani d 1 . .
C C9 0.2219(5) 0.6675(2) 0.4811(4) 0.0433(7) Uani d 1 . .
H H9A 0.201931 0.635668 0.368765 0.052 Uiso calc 1 . .
C C10 0.1784(5) 0.7724(2) 0.4908(4) 0.0512(8) Uani d 1 . .
H H10A 0.131772 0.810787 0.384850 0.061 Uiso calc 1 . .
C C11 0.2029(5) 0.8214(2) 0.6557(4) 0.0475(7) Uani d 1 . .
H H11A 0.169393 0.891678 0.662994 0.057 Uiso calc 1 . .
C C12 0.2790(4) 0.7623(2) 0.8092(4) 0.0387(6) Uani d 1 . .
C C13 0.3274(4) 0.6576(2) 0.8048(4) 0.0375(6) Uani d 1 . .
H H13A 0.380225 0.620594 0.911236 0.045 Uiso calc 1 . .

loop_
_atom_site_aniso_label
_atom_site_aniso_U_11
_atom_site_aniso_U_22
_atom_site_aniso_U_33
_atom_site_aniso_U_12
_atom_site_aniso_U_13
_atom_site_aniso_U_23
Cl1 0.0720(6) 0.0433(4) 0.0608(5) 0.0025(4) 0.0200(4) 0.0100(4)
Cl2 0.0988(8) 0.0470(4) 0.0610(5) 0.0050(5) 0.0339(5) 0.0121(4)
O1 0.122(2) 0.0705(17) 0.0406(13) 0.0047(16) 0.0118(14) -0.0139(12)
O2 0.106(2) 0.0565(16) 0.0844(19) 0.0181(15) 0.0135(16) -0.0350(14)
N1 0.0622(17) 0.0308(12) 0.0418(13) 0.0081(10) 0.0060(11) -0.0040(9)
N2 0.0457(13) 0.0285(10) 0.0451(12) 0.0019(11) 0.0128(10) -0.0042(10)
N3 0.0580(18) 0.0489(15) 0.0529(16) -0.0065(13) 0.0163(14) -0.0188(13)
C1 0.0341(15) 0.0321(12) 0.0434(14) 0.0045(11) 0.0110(12) -0.0048(10)
C2 0.0420(17) 0.0315(13) 0.0513(17) 0.0049(12) 0.0153(13) -0.0011(11)
C3 0.0538(19) 0.0350(16) 0.073(2) 0.0013(14) 0.0155(16) -0.0127(15)
C4 0.059(2) 0.055(2) 0.0569(19) 0.0011(16) 0.0081(15) -0.0228(15)
C5 0.058(2) 0.066(2) 0.0420(17) 0.0124(17) 0.0099(15) -0.0063(14)
C6 0.0452(18) 0.0368(14) 0.0477(16) 0.0057(13) 0.0158(14) -0.0013(13)
C7 0.0522(19) 0.0326(14) 0.0385(15) 0.0020(12) 0.0116(13) -0.0017(11)
C8 0.0366(14) 0.0336(13) 0.0379(13) -0.0044(12) 0.0108(11) -0.0043(12)
C9 0.0506(19) 0.0418(16) 0.0354(15) -0.0022(13) 0.0080(13) -0.0064(11)
C10 0.059(2) 0.0423(16) 0.0455(18) 0.0014(15) 0.0033(15) 0.0060(13)
C11 0.0504(19) 0.0295(13) 0.0594(19) 0.0028(13) 0.0097(15) -0.0045(13)
C12 0.0380(15) 0.0361(14) 0.0417(16) -0.0054(12) 0.0104(12) -0.0109(11)
C13 0.0422(16) 0.0355(13) 0.0355(14) -0.0025(11) 0.0119(12) -0.0009(10)

loop_
_atom_type_symbol
_atom_type_description
_atom_type_scat_dispersion_real
_atom_type_scat_dispersion_imag
_atom_type_scat_source
C C 0.0033 0.0016 'International Tables Vol C Tables 4.2.6.8 and 6.1.1.4'
H H 0.0000 0.0000 'International Tables Vol C Tables 4.2.6.8 and 6.1.1.4'
Cl Cl 0.1484 0.1585 'International Tables Vol C Tables 4.2.6.8 and 6.1.1.4'
N N 0.0061 0.0033 'International Tables Vol C Tables 4.2.6.8 and 6.1.1.4'
O O 0.0106 0.0060 'International Tables Vol C Tables 4.2.6.8 and 6.1.1.4'

loop_
_geom_angle_atom_site_label_1
_geom_angle_atom_site_label_2
_geom_angle_atom_site_label_3
_geom_angle_site_symmetry_1
_geom_angle_site_symmetry_3
_geom_angle
_geom_angle_publ_flag
N2 N1 C1 . . 120.7(2) ?
N2 N1 H1N . . 118.5 ?
C1 N1 H1N . . 119.7 ?
C7 N2 N1 . . 117.0(2) ?
O1 N3 O2 . . 122.6(3) ?
O1 N3 C12 . . 119.0(3) ?
O2 N3 C12 . . 118.5(3) ?
N1 C1 C6 . . 124.6(2) ?
N1 C1 C2 . . 119.2(3) ?
C6 C1 C2 . . 116.1(2) ?
C3 C2 C1 . . 122.5(3) ?
C3 C2 Cl1 . . 118.4(2) ?
C1 C2 Cl1 . . 119.0(2) ?
C4 C3 C2 . . 119.9(3) ?
C4 C3 H3A . . 120.1 ?
C2 C3 H3A . . 120.1 ?
C3 C4 C5 . . 119.6(3) ?
C3 C4 H4A . . 120.2 ?
C5 C4 H4A . . 120.2 ?
C4 C5 C6 . . 120.3(3) ?
C4 C5 H5A . . 119.8 ?
C6 C5 H5A . . 119.8 ?
C5 C6 C1 . . 121.5(3) ?
C5 C6 Cl2 . . 116.6(2) ?
C1 C6 Cl2 . . 121.8(2) ?
N2 C7 C8 . . 120.4(3) ?
N2 C7 H7A . . 119.8 ?
C8 C7 H7A . . 119.8 ?
C13 C8 C9 . . 118.7(2) ?
C13 C8 C7 . . 119.0(2) ?
C9 C8 C7 . . 122.2(2) ?
C10 C9 C8 . . 120.9(3) ?
C10 C9 H9A . . 119.5 ?
C8 C9 H9A . . 119.5 ?
C9 C10 C11 . . 120.9(3) ?
C9 C10 H10A . . 119.6 ?
C11 C10 H10A . . 119.6 ?
C12 C11 C10 . . 117.5(3) ?
C12 C11 H11A . . 121.2 ?
C10 C11 H11A . . 121.2 ?
C13 C12 C11 . . 123.2(2) ?
C13 C12 N3 . . 117.7(3) ?
C11 C12 N3 . . 119.1(2) ?
C12 C13 C8 . . 118.7(2) ?
C12 C13 H13A . . 120.7 ?
C8 C13 H13A . . 120.7 ?

loop_
_geom_bond_atom_site_label_1
_geom_bond_atom_site_label_2
_geom_bond_site_symmetry_2
_geom_bond_distance
_geom_bond_publ_flag
Cl1 C2 . 1.739(3) ?
Cl2 C6 . 1.740(3) ?
O1 N3 . 1.215(4) ?
O2 N3 . 1.220(4) ?
N1 N2 . 1.367(3) ?
N1 C1 . 1.387(3) ?
N1 H1N . 0.9500 ?
N2 C7 . 1.275(3) ?
N3 C12 . 1.469(3) ?
C1 C6 . 1.392(4) ?
C1 C2 . 1.404(4) ?
C2 C3 . 1.379(4) ?
C3 C4 . 1.369(5) ?
C3 H3A . 0.9300 ?
C4 C5 . 1.383(5) ?
C4 H4A . 0.9300 ?
C5 C6 . 1.389(4) ?
C5 H5A . 0.9300 ?
C7 C8 . 1.467(4) ?
C7 H7A . 0.9300 ?
C8 C13 . 1.393(3) ?
C8 C9 . 1.396(4) ?
C9 C10 . 1.375(4) ?
C9 H9A . 0.9300 ?
C10 C11 . 1.382(4) ?
C10 H10A . 0.9300 ?
C11 C12 . 1.379(4) ?
C11 H11A . 0.9300 ?
C12 C13 . 1.378(4) ?
C13 H13A . 0.9300 ?

loop_
_geom_hbond_atom_site_label_D
_geom_hbond_atom_site_label_H
_geom_hbond_atom_site_label_A
_geom_hbond_site_symmetry_A
_geom_hbond_distance_DH
_geom_hbond_distance_HA
_geom_hbond_distance_DA
_geom_hbond_angle_DHA
_geom_hbond_publ_flag
N1 H1N Cl1 1_555 0.95 2.54 2.940(2) 106 yes
N1 H1N O1 2_647 0.95 2.31 3.243(3) 168 yes

loop_
_geom_torsion_atom_site_label_1
_geom_torsion_atom_site_label_2
_geom_torsion_atom_site_label_3
_geom_torsion_atom_site_label_4
_geom_torsion_site_symmetry_1
_geom_torsion_site_symmetry_2
_geom_torsion_site_symmetry_3
_geom_torsion_site_symmetry_4
_geom_torsion
_geom_torsion_publ_flag
C1 N1 N2 C7 . . . . 177.3(3) ?
N2 N1 C1 C6 . . . . 35.6(4) ?
N2 N1 C1 C2 . . . . -147.1(3) ?
N1 C1 C2 C3 . . . . -179.0(3) ?
C6 C1 C2 C3 . . . . -1.5(4) ?
N1 C1 C2 Cl1 . . . . -0.1(4) ?
C6 C1 C2 Cl1 . . . . 177.4(2) ?
C1 C2 C3 C4 . . . . -0.2(5) ?
Cl1 C2 C3 C4 . . . . -179.1(3) ?
C2 C3 C4 C5 . . . . 1.2(5) ?
C3 C4 C5 C6 . . . . -0.4(5) ?
C4 C5 C6 C1 . . . . -1.4(5) ?
C4 C5 C6 Cl2 . . . . 175.0(3) ?
N1 C1 C6 C5 . . . . 179.6(3) ?
C2 C1 C6 C5 . . . . 2.3(4) ?
N1 C1 C6 Cl2 . . . . 3.4(4) ?
C2 C1 C6 Cl2 . . . . -173.9(2) ?
N1 N2 C7 C8 . . . . 178.2(2) ?
N2 C7 C8 C13 . . . . 165.5(3) ?
N2 C7 C8 C9 . . . . -15.6(4) ?
C13 C8 C9 C10 . . . . -1.0(4) ?
C7 C8 C9 C10 . . . . -179.9(3) ?
C8 C9 C10 C11 . . . . -1.3(5) ?
C9 C10 C11 C12 . . . . 2.3(5) ?
C10 C11 C12 C13 . . . . -1.2(4) ?
C10 C11 C12 N3 . . . . 179.1(3) ?
O1 N3 C12 C13 . . . . 6.2(4) ?
O2 N3 C12 C13 . . . . -174.4(3) ?
O1 N3 C12 C11 . . . . -174.0(3) ?
O2 N3 C12 C11 . . . . 5.4(4) ?
C11 C12 C13 C8 . . . . -1.0(4) ?
N3 C12 C13 C8 . . . . 178.8(3) ?
C9 C8 C13 C12 . . . . 2.0(4) ?
C7 C8 C13 C12 . . . . -179.0(3) ?

_cod_database_fobs_code 2243498
